data_4303437
loop_
_publ_author_name
'Michael Stollenz'
'Michael John'
'Henrike Gehring'
'Sebastian Dechert'
'Christian Grosse'
'Franc Meyer'

_publ_contact_author_address
; Institut f\"ur Anorganische Chemie
  Georg August Universit\"at G\"ottingen
  Tammannstra\&se 4
  D-37077 G\"ottingen
  Germany
;
_publ_contact_author_email franc.meyer@chemie.uni-goettingen.de
_publ_contact_author_fax 49(551)393063
_publ_contact_author_name 'Prof. Dr. Franc Meyer'
_publ_section_title
;
Oligonuclear Homoleptic Copper(I) Pyrazolates with Multinucleating Ligand
Scaffolds: High Structural Diversity in Solid-State and Solution
;
_journal_name_full 'Inorganic Chemistry'
_journal_page_first 10049
_journal_page_last 10059
_journal_paper_doi 10.1021/ic900727h
_journal_volume 48
_journal_year 2009
_chemical_formula_moiety 'C100 H92 Cu4 N24'
_chemical_formula_sum 'C100 H92 Cu4 N24'
_chemical_formula_weight 1884.14
_chemical_name_systematic
;
 ?
;
_space_group_IT_number 88
_symmetry_cell_setting tetragonal
_symmetry_Int_Tables_number 88
_symmetry_space_group_name_Hall '-I 4ad'
_symmetry_space_group_name_H-M 'I 41/a :2'
_atom_sites_solution_hydrogens geom
_atom_sites_solution_primary direct
_atom_sites_solution_secondary difmap
_audit_creation_method SHELXL-97
_cell_angle_alpha 90.00
_cell_angle_beta 90.00
_cell_angle_gamma 90.00
_cell_formula_units_Z 4
_cell_length_a 14.2010(3)
_cell_length_b 14.2010(3)
_cell_length_c 50.9312(19)
_cell_measurement_reflns_used 26802
_cell_measurement_temperature 133(2)
_cell_measurement_theta_max 24.43
_cell_measurement_theta_min 1.49
_cell_volume 10271.2(5)
_computing_cell_refinement 'X-AREA (Stoe & Cie, 2002)'
_computing_data_collection 'X-AREA (Stoe & Cie, 2002)'
_computing_data_reduction 'X-AREA (Stoe & Cie, 2002)'
_computing_molecular_graphics 'DIAMOND (Brandenburg, 2001)'
_computing_publication_material 'SHELXL-97 (Sheldrick, 1997)'
_computing_structure_refinement 'SHELXL-97 (Sheldrick, 1997)'
_computing_structure_solution 'SHELXS-97 (Sheldrick, 1990)'
_diffrn_ambient_temperature 133(2)
_diffrn_measured_fraction_theta_full 0.999
_diffrn_measured_fraction_theta_max 0.999
_diffrn_measurement_device_type 'Stoe IPDS II'
_diffrn_measurement_method \w
_diffrn_radiation_monochromator graphite
_diffrn_radiation_source 'fine-focus sealed tube'
_diffrn_radiation_type MoK\a
_diffrn_radiation_wavelength 0.71073
_diffrn_reflns_av_R_equivalents 0.1270
_diffrn_reflns_av_sigmaI/netI 0.0987
_diffrn_reflns_limit_h_max 16
_diffrn_reflns_limit_h_min -14
_diffrn_reflns_limit_k_max 16
_diffrn_reflns_limit_k_min -16
_diffrn_reflns_limit_l_max 59
_diffrn_reflns_limit_l_min -59
_diffrn_reflns_number 26802
_diffrn_reflns_theta_full 24.43
_diffrn_reflns_theta_max 24.43
_diffrn_reflns_theta_min 1.49
_exptl_absorpt_coefficient_mu 0.872
_exptl_absorpt_correction_type none
_exptl_crystal_colour orange
_exptl_crystal_density_diffrn 1.218
_exptl_crystal_density_method 'not measured'
_exptl_crystal_description block
_exptl_crystal_F_000 3904
_exptl_crystal_size_max 0.13
_exptl_crystal_size_mid 0.10
_exptl_crystal_size_min 0.08
_refine_diff_density_max 0.465
_refine_diff_density_min -0.464
_refine_diff_density_rms 0.072
_refine_ls_extinction_method none
_refine_ls_goodness_of_fit_ref 1.054
_refine_ls_hydrogen_treatment constr
_refine_ls_matrix_type full
_refine_ls_number_parameters 258
_refine_ls_number_reflns 4253
_refine_ls_number_restraints 11
_refine_ls_restrained_S_all 1.073
_refine_ls_R_factor_all 0.1279
_refine_ls_R_factor_gt 0.0756
_refine_ls_shift/su_max 0.001
_refine_ls_shift/su_mean 0.000
_refine_ls_structure_factor_coef Fsqd
_refine_ls_weighting_details 'calc w=1/[\s^2^(Fo^2^)+(0.0662P)^2^+0.0000P] where P=(Fo^2^+2Fc^2^)/3'
_refine_ls_weighting_scheme calc
_refine_ls_wR_factor_gt 0.1396
_refine_ls_wR_factor_ref 0.1579
_reflns_number_gt 2820
_reflns_number_total 4253
_reflns_threshold_expression >2sigma(I)
_cod_data_source_file ic900727h_si_002_2.cif
_cod_data_source_block 2-stg82
_cod_original_sg_symbol_H-M 'I 41/a'
_cod_database_code 4303437

loop_
_symmetry_equiv_pos_as_xyz
'x, y, z'
'-x+1/2, -y, z+1/2'
'-y+3/4, x+1/4, z+1/4'
'y+3/4, -x+3/4, z+3/4'
'x+1/2, y+1/2, z+1/2'
'-x+1, -y+1/2, z+1'
'-y+5/4, x+3/4, z+3/4'
'y+5/4, -x+5/4, z+5/4'
'-x, -y, -z'
'x-1/2, y, -z-1/2'
'y-3/4, -x-1/4, -z-1/4'
'-y-3/4, x-3/4, -z-3/4'
'-x+1/2, -y+1/2, -z+1/2'
'x, y+1/2, -z'
'y-1/4, -x+1/4, -z+1/4'
'-y-1/4, x-1/4, -z-1/4'

loop_
_atom_site_label
_atom_site_type_symbol
_atom_site_fract_x
_atom_site_fract_y
_atom_site_fract_z
_atom_site_U_iso_or_equiv
_atom_site_adp_type
_atom_site_occupancy
_atom_site_symmetry_multiplicity
_atom_site_calc_flag
_atom_site_refinement_flags
_atom_site_disorder_assembly
_atom_site_disorder_group
Cu1 Cu 0.58630(5) 0.60319(5) 0.621930(13) 0.0269(2) Uani 1 1 d . . .
N1 N 0.4908(3) 0.5567(3) 0.60039(9) 0.0255(11) Uani 1 1 d . . .
N2 N 0.3969(3) 0.5821(3) 0.60196(9) 0.0266(11) Uani 1 1 d . A .
N3 N 0.6491(4) 0.4286(4) 0.59665(11) 0.0341(12) Uani 1 1 d . . .
N4 N 0.7276(4) 0.6041(3) 0.58825(10) 0.0340(12) Uani 1 1 d . . .
N5 N 0.1952(4) 0.4667(4) 0.57025(13) 0.0466(15) Uani 1 1 d D . .
C1 C 0.4131(4) 0.4788(4) 0.56889(13) 0.0340(14) Uani 1 1 d . A .
H1 H 0.3999 0.4392 0.5548 0.080 Uiso 1 1 calc R . .
C2 C 0.5009(4) 0.4950(4) 0.58065(12) 0.0288(13) Uani 1 1 d . . .
C3 C 0.3498(4) 0.5348(4) 0.58279(12) 0.0300(13) Uani 1 1 d . . .
C4 C 0.5950(4) 0.4558(5) 0.57328(13) 0.0355(15) Uani 1 1 d . . .
H4A H 0.5863 0.4012 0.5621 0.080 Uiso 1 1 calc R . .
H4B H 0.6299 0.5026 0.5634 0.080 Uiso 1 1 calc R . .
C5 C 0.6140(5) 0.3414(5) 0.60814(17) 0.0496(19) Uani 1 1 d . . .
H5A H 0.6202 0.2912 0.5956 0.080 Uiso 1 1 calc R . .
H5B H 0.5489 0.3489 0.6128 0.080 Uiso 1 1 calc R . .
H5C H 0.6499 0.3267 0.6236 0.080 Uiso 1 1 calc R . .
C6 C 0.7478(4) 0.4369(5) 0.59392(14) 0.0389(16) Uani 1 1 d . . .
C7 C 0.8094(5) 0.3631(5) 0.59707(18) 0.053(2) Uani 1 1 d . . .
H7 H 0.7855 0.3038 0.6010 0.080 Uiso 1 1 calc R . .
C8 C 0.9079(5) 0.3743(5) 0.59451(17) 0.056(2) Uani 1 1 d . . .
H8 H 0.9472 0.3225 0.5967 0.080 Uiso 1 1 calc R . .
C9 C 0.9456(5) 0.4596(6) 0.58894(15) 0.0492(18) Uani 1 1 d . . .
H9 H 1.0104 0.4662 0.5869 0.080 Uiso 1 1 calc R . .
C10 C 0.8853(4) 0.5390(5) 0.58630(13) 0.0374(15) Uani 1 1 d . . .
C11 C 0.9206(5) 0.6291(5) 0.58069(14) 0.0468(18) Uani 1 1 d . . .
H11 H 0.9850 0.6380 0.5783 0.080 Uiso 1 1 calc R . .
C12 C 0.8605(5) 0.7032(5) 0.57870(14) 0.0438(17) Uani 1 1 d . . .
H12 H 0.8825 0.7629 0.5744 0.080 Uiso 1 1 calc R . .
C13 C 0.7644(5) 0.6873(5) 0.58327(13) 0.0389(16) Uani 1 1 d . . .
H13 H 0.7241 0.7389 0.5828 0.080 Uiso 1 1 calc R . .
C14 C 0.7870(4) 0.5284(4) 0.58922(12) 0.0327(14) Uani 1 1 d . . .
C15 C 0.2456(4) 0.5497(4) 0.57907(12) 0.0316(14) Uani 1 1 d . A .
H15A H 0.2186 0.5704 0.5956 0.080 Uiso 1 1 calc R . .
H15B H 0.2363 0.5997 0.5664 0.080 Uiso 1 1 calc R . .
C16 C 0.2067(6) 0.3879(6) 0.5880(2) 0.077(3) Uani 1 1 d . A .
H16A H 0.1602 0.3408 0.5842 0.080 Uiso 1 1 calc R . .
H16B H 0.1991 0.4091 0.6058 0.080 Uiso 1 1 calc R . .
H16C H 0.2684 0.3615 0.5859 0.080 Uiso 1 1 calc R . .
C17A C 0.1815(10) 0.4320(9) 0.54555(17) 0.042(5) Uiso 0.434(14) 1 d PGD A 1
C18A C 0.2091(11) 0.3430(8) 0.5372(2) 0.072(6) Uiso 0.434(14) 1 d PG A 1
H18A H 0.2338 0.3001 0.5492 0.080 Uiso 0.434(14) 1 calc PR A 1
C19A C 0.2000(13) 0.3181(8) 0.5109(3) 0.079(7) Uiso 0.434(14) 1 d PG A 1
H19A H 0.2185 0.2586 0.5053 0.080 Uiso 0.434(14) 1 calc PR A 1
C20A C 0.1632(13) 0.3822(11) 0.49301(18) 0.098(9) Uiso 0.434(14) 1 d PG A 1
H20A H 0.1571 0.3655 0.4754 0.080 Uiso 0.434(14) 1 calc PR A 1
C21A C 0.1355(11) 0.4711(10) 0.5014(2) 0.057(5) Uiso 0.434(14) 1 d PGD A 1
C22A C 0.1447(10) 0.4960(8) 0.5277(2) 0.041(4) Uiso 0.434(14) 1 d PGD A 1
N6A N 0.1040(11) 0.5768(9) 0.5370(2) 0.037(4) Uiso 0.434(14) 1 d PD A 1
C23A C 0.0614(13) 0.6364(12) 0.5203(3) 0.051(5) Uiso 0.434(14) 1 d PD A 1
H23A H 0.0370 0.6927 0.5267 0.080 Uiso 0.434(14) 1 calc PR A 1
C24A C 0.0528(16) 0.6160(15) 0.4937(3) 0.073(7) Uiso 0.434(14) 1 d PD A 1
H24A H 0.0246 0.6585 0.4822 0.080 Uiso 0.434(14) 1 calc PR A 1
C25A C 0.0874(16) 0.5307(13) 0.4846(4) 0.074(7) Uiso 0.434(14) 1 d PD A 1
H25A H 0.0783 0.5135 0.4672 0.080 Uiso 0.434(14) 1 calc PR A 1
C17B C 0.2007(7) 0.4527(7) 0.54125(11) 0.032(3) Uiso 0.566(14) 1 d PGD A 2
C18B C 0.2385(8) 0.3694(6) 0.53154(16) 0.062(4) Uiso 0.566(14) 1 d PG A 2
H18B H 0.2618 0.3242 0.5431 0.080 Uiso 0.566(14) 1 calc PR A 2
C19B C 0.2413(9) 0.3536(7) 0.50462(18) 0.073(5) Uiso 0.566(14) 1 d PG A 2
H19B H 0.2666 0.2978 0.4981 0.080 Uiso 0.566(14) 1 calc PR A 2
C20B C 0.2065(9) 0.4211(8) 0.48741(12) 0.075(5) Uiso 0.566(14) 1 d PG A 2
H20B H 0.2084 0.4105 0.4694 0.080 Uiso 0.566(14) 1 calc PR A 2
C21B C 0.1687(9) 0.5044(7) 0.49712(15) 0.061(4) Uiso 0.566(14) 1 d PGD A 2
C22B C 0.1658(7) 0.5202(6) 0.52404(16) 0.045(4) Uiso 0.566(14) 1 d PGD A 2
N6B N 0.1310(9) 0.6019(7) 0.5327(2) 0.043(3) Uiso 0.566(14) 1 d PD A 2
C23B C 0.1069(14) 0.6683(12) 0.5154(3) 0.081(5) Uiso 0.566(14) 1 d PD A 2
H23B H 0.0908 0.7276 0.5217 0.080 Uiso 0.566(14) 1 calc PR A 2
C24B C 0.1047(17) 0.6534(14) 0.4883(3) 0.104(7) Uiso 0.566(14) 1 d PD A 2
H24B H 0.0815 0.6995 0.4771 0.080 Uiso 0.566(14) 1 calc PR A 2
C25B C 0.1375(14) 0.5689(11) 0.4786(3) 0.081(5) Uiso 0.566(14) 1 d PD A 2
H25B H 0.1386 0.5559 0.4607 0.080 Uiso 0.566(14) 1 calc PR A 2

loop_
_atom_site_aniso_label
_atom_site_aniso_U_11
_atom_site_aniso_U_22
_atom_site_aniso_U_33
_atom_site_aniso_U_23
_atom_site_aniso_U_13
_atom_site_aniso_U_12
Cu1 0.0256(4) 0.0255(4) 0.0296(4) -0.0015(3) -0.0054(3) -0.0014(3)
N1 0.018(2) 0.028(3) 0.031(3) -0.005(2) 0.003(2) 0.003(2)
N2 0.021(3) 0.031(3) 0.028(3) 0.001(2) -0.001(2) -0.003(2)
N3 0.028(3) 0.030(3) 0.044(3) 0.002(2) 0.004(2) 0.000(2)
N4 0.042(3) 0.022(3) 0.039(3) -0.002(2) 0.005(2) -0.006(2)
N5 0.031(3) 0.035(3) 0.073(4) 0.001(3) -0.011(3) -0.002(2)
C1 0.030(3) 0.034(4) 0.038(4) -0.010(3) 0.003(3) -0.002(3)
C2 0.018(3) 0.033(3) 0.036(3) -0.006(3) 0.002(2) 0.003(2)
C3 0.031(3) 0.029(3) 0.031(3) -0.001(3) -0.003(3) -0.007(3)
C4 0.027(3) 0.035(4) 0.044(4) -0.010(3) 0.004(3) 0.003(3)
C5 0.035(4) 0.031(4) 0.083(5) 0.002(4) 0.002(4) 0.001(3)
C6 0.025(3) 0.039(4) 0.053(4) -0.004(3) 0.000(3) -0.001(3)
C7 0.029(4) 0.037(4) 0.093(6) -0.004(4) 0.000(4) 0.005(3)
C8 0.038(4) 0.050(5) 0.081(6) 0.000(4) 0.002(4) 0.014(4)
C9 0.031(4) 0.065(5) 0.052(4) -0.009(4) 0.000(3) -0.001(4)
C10 0.028(3) 0.046(4) 0.039(4) -0.001(3) 0.003(3) 0.003(3)
C11 0.035(4) 0.062(5) 0.043(4) -0.008(4) 0.004(3) -0.012(3)
C12 0.040(4) 0.037(4) 0.055(4) -0.004(3) 0.005(3) -0.013(3)
C13 0.035(4) 0.045(4) 0.037(4) -0.001(3) 0.010(3) 0.002(3)
C14 0.029(3) 0.033(4) 0.035(3) -0.005(3) -0.002(3) -0.003(3)
C15 0.023(3) 0.038(4) 0.033(3) -0.007(3) -0.001(3) -0.003(3)
C16 0.054(5) 0.061(6) 0.116(8) 0.032(5) 0.002(5) -0.005(4)

loop_
_atom_type_symbol
_atom_type_description
_atom_type_scat_dispersion_real
_atom_type_scat_dispersion_imag
_atom_type_scat_source
C C 0.0033 0.0016 'International Tables Vol C Tables 4.2.6.8 and 6.1.1.4'
H H 0.0000 0.0000 'International Tables Vol C Tables 4.2.6.8 and 6.1.1.4'
N N 0.0061 0.0033 'International Tables Vol C Tables 4.2.6.8 and 6.1.1.4'
Cu Cu 0.3201 1.2651 'International Tables Vol C Tables 4.2.6.8 and 6.1.1.4'

loop_
_geom_angle_atom_site_label_1
_geom_angle_atom_site_label_2
_geom_angle_atom_site_label_3
_geom_angle
_geom_angle_site_symmetry_1
_geom_angle_site_symmetry_3
_geom_angle_publ_flag
N1 Cu1 N2 170.5(2) . 12_767 ?
N1 Cu1 N4 99.92(18) . . ?
N2 Cu1 N4 89.39(19) 12_767 . ?
N1 Cu1 N3 70.34(17) . . ?
N2 Cu1 N3 113.84(17) 12_767 . ?
N4 Cu1 N3 59.18(15) . . ?
C2 N1 N2 108.5(5) . . ?
C2 N1 Cu1 126.4(4) . . ?
N2 N1 Cu1 125.1(4) . . ?
C3 N2 N1 107.7(5) . . ?
C3 N2 Cu1 130.7(4) . 15_566 ?
N1 N2 Cu1 121.5(4) . 15_566 ?
C6 N3 C5 116.6(5) . . ?
C6 N3 C4 114.7(5) . . ?
C5 N3 C4 111.7(5) . . ?
C6 N3 Cu1 105.9(4) . . ?
C5 N3 Cu1 116.0(4) . . ?
C4 N3 Cu1 88.6(3) . . ?
C13 N4 C14 117.9(6) . . ?
C13 N4 Cu1 115.5(4) . . ?
C14 N4 Cu1 116.2(4) . . ?
C17A N5 C16 108.2(8) . . ?
C17A N5 C15 130.5(8) . . ?
C16 N5 C15 112.3(6) . . ?
C17A N5 C17B 17.7(7) . . ?
C16 N5 C17B 120.7(7) . . ?
C15 N5 C17B 112.9(6) . . ?
C3 C1 C2 105.3(5) . . ?
N1 C2 C1 109.3(5) . . ?
N1 C2 C4 121.9(5) . . ?
C1 C2 C4 128.8(5) . . ?
N2 C3 C1 109.2(5) . . ?
N2 C3 C15 120.3(5) . . ?
C1 C3 C15 130.5(5) . . ?
N3 C4 C2 111.2(5) . . ?
C7 C6 N3 123.8(6) . . ?
C7 C6 C14 117.6(6) . . ?
N3 C6 C14 118.4(5) . . ?
C6 C7 C8 122.2(7) . . ?
C9 C8 C7 120.8(7) . . ?
C8 C9 C10 119.3(7) . . ?
C11 C10 C14 118.2(6) . . ?
C11 C10 C9 121.7(6) . . ?
C14 C10 C9 120.1(6) . . ?
C12 C11 C10 119.7(6) . . ?
C11 C12 C13 118.3(6) . . ?
N4 C13 C12 124.2(6) . . ?
N4 C14 C10 121.5(6) . . ?
N4 C14 C6 118.7(5) . . ?
C10 C14 C6 119.8(6) . . ?
N5 C15 C3 114.2(5) . . ?
N5 C17A C18A 124.8(8) . . ?
N5 C17A C22A 115.0(8) . . ?
C18A C17A C22A 120.0 . . ?
C19A C18A C17A 120.0 . . ?
C18A C19A C20A 120.0 . . ?
C19A C20A C21A 120.0 . . ?
C25A C21A C22A 119.0(12) . . ?
C25A C21A C20A 120.5(12) . . ?
C22A C21A C20A 120.0 . . ?
N6A C22A C21A 120.5(9) . . ?
N6A C22A C17A 118.6(9) . . ?
C21A C22A C17A 120.0 . . ?
C23A N6A C22A 119.9(12) . . ?
N6A C23A C24A 121.6(16) . . ?
C25A C24A C23A 118.3(18) . . ?
C21A C25A C24A 120.3(17) . . ?
C18B C17B C22B 120.0 . . ?
C18B C17B N5 119.0(6) . . ?
C22B C17B N5 120.9(6) . . ?
C17B C18B C19B 120.0 . . ?
C20B C19B C18B 120.0 . . ?
C19B C20B C21B 120.0 . . ?
C25B C21B C22B 123.6(10) . . ?
C25B C21B C20B 116.4(10) . . ?
C22B C21B C20B 120.0 . . ?
N6B C22B C21B 118.5(8) . . ?
N6B C22B C17B 121.4(8) . . ?
C21B C22B C17B 120.0 . . ?
C23B N6B C22B 119.3(12) . . ?
N6B C23B C24B 123.4(17) . . ?
C25B C24B C23B 118.6(18) . . ?
C24B C25B C21B 116.1(15) . . ?

loop_
_geom_bond_atom_site_label_1
_geom_bond_atom_site_label_2
_geom_bond_distance
_geom_bond_site_symmetry_2
_geom_bond_publ_flag
Cu1 N1 1.866(5) . ?
Cu1 N2 1.870(5) 12_767 ?
Cu1 N4 2.640(5) . ?
Cu1 N3 2.932(5) . ?
N1 C2 1.342(7) . ?
N1 N2 1.383(6) . ?
N2 C3 1.360(7) . ?
N2 Cu1 1.870(5) 15_566 ?
Cu1 Cu1 3.434(1) 15_566 ?
Cu1 Cu1 4.837(1) 6_564 ?
N3 C6 1.415(8) . ?
N3 C5 1.457(9) . ?
N3 C4 1.468(8) . ?
N4 C13 1.317(8) . ?
N4 C14 1.367(8) . ?
N5 C17A 1.365(9) . ?
N5 C16 1.448(10) . ?
N5 C15 1.450(8) . ?
N5 C17B 1.492(9) . ?
C1 C3 1.394(8) . ?
C1 C2 1.403(8) . ?
C2 C4 1.494(8) . ?
C3 C15 1.506(8) . ?
C6 C7 1.373(9) . ?
C6 C14 1.435(9) . ?
C7 C8 1.413(10) . ?
C8 C9 1.354(11) . ?
C9 C10 1.423(10) . ?
C10 C11 1.404(10) . ?
C10 C14 1.412(9) . ?
C11 C12 1.359(10) . ?
C12 C13 1.403(9) . ?
C17A C18A 1.3900 . ?
C17A C22A 1.3900 . ?
C18A C19A 1.3900 . ?
C19A C20A 1.3900 . ?
C20A C21A 1.3900 . ?
C21A C25A 1.383(10) . ?
C21A C22A 1.3900 . ?
C22A N6A 1.369(8) . ?
N6A C23A 1.343(9) . ?
C23A C24A 1.393(10) . ?
C24A C25A 1.385(10) . ?
C17B C18B 1.3900 . ?
C17B C22B 1.3900 . ?
C18B C19B 1.3900 . ?
C19B C20B 1.3900 . ?
C20B C21B 1.3900 . ?
C21B C25B 1.386(9) . ?
C21B C22B 1.3900 . ?
C22B N6B 1.336(8) . ?
N6B C23B 1.336(9) . ?
C23B C24B 1.396(10) . ?
C24B C25B 1.379(10) . ?
